data_8000449
loop_
_publ_author_name
'Frankhouser, Amy D.'
'Kanan, Matthew W.'

_publ_section_title
;
 Phase Behavior That Enables Solvent-Free Carbonate-Promoted Furoate
 Carboxylation.
;
_journal_name_full 'The journal of physical chemistry letters'
_journal_page_first 7544
_journal_page_last 7551
_journal_paper_doi 10.1021/acs.jpclett.0c02210
_journal_year 2020
_chemical_formula_moiety 'C5 H3 K O3'
_chemical_formula_sum 'C5 H3 K O3'
_chemical_formula_weight 150.17
_chemical_melting_point 663
_chemical_name_common 'potassium 2-furoate'
_chemical_name_systematic 'furan-2-carboxylic acid, potassium salt (1:1)'
_chemical_properties_physical hygroscopic
_space_group_crystal_system orthorhombic
_space_group_IT_number 19
_space_group_name_Hall 'P 2ac 2ab'
_space_group_name_H-M_alt 'P 21 21 21'
_atom_sites_solution_hydrogens geom
_atom_sites_solution_primary 'intrinsic phasing'
_atom_sites_solution_secondary difmap
_audit_creation_date 2020-01-29
_audit_creation_method
;
Olex2 1.2
(compiled May 18 2018 14:05:52 for OlexSys, GUI svn.r5506)
;
_cell_angle_alpha 90
_cell_angle_beta 90
_cell_angle_gamma 90
_cell_formula_units_Z 4
_cell_length_a 3.9649(2)
_cell_length_b 5.7919(4)
_cell_length_c 25.7992(16)
_cell_measurement_reflns_used 9923
_cell_measurement_temperature 100
_cell_measurement_theta_max 28.22
_cell_measurement_theta_min 3.16
_cell_volume 592.46(6)
_computing_cell_refinement 'SAINT v8.37A (Bruker, 2015)'
_computing_data_collection 'Bruker APEX-II'
_computing_data_reduction 'SAINT v8.37A (Bruker, 2015)'
_computing_molecular_graphics 'Olex2 (Dolomanov et al., 2009)'
_computing_publication_material 'Olex2 (Dolomanov et al., 2009)'
_computing_structure_refinement 'ShelXL (Sheldrick, 2015)'
_computing_structure_solution 'SHELXT 2014/5 (Sheldrick, 2014)'
_diffrn_ambient_temperature 100
_diffrn_detector 'Bruker Photon100'
_diffrn_detector_area_resol_mean 10.4
_diffrn_detector_type 'CMOS area detector'
_diffrn_measured_fraction_theta_full 0.999
_diffrn_measured_fraction_theta_max 0.998
_diffrn_measurement_device 'four-circle diffractometer'
_diffrn_measurement_device_type D8Venture
_diffrn_measurement_method '\f and \w scans'
_diffrn_radiation_probe x-ray
_diffrn_radiation_type MoK\a
_diffrn_radiation_wavelength 0.71073
_diffrn_reflns_av_R_equivalents 0.0555
_diffrn_reflns_av_unetI/netI 0.0261
_diffrn_reflns_Laue_measured_fraction_full 0.999
_diffrn_reflns_Laue_measured_fraction_max 0.998
_diffrn_reflns_limit_h_max 5
_diffrn_reflns_limit_h_min -5
_diffrn_reflns_limit_k_max 7
_diffrn_reflns_limit_k_min -7
_diffrn_reflns_limit_l_max 34
_diffrn_reflns_limit_l_min -34
_diffrn_reflns_number 22379
_diffrn_reflns_point_group_measured_fraction_full 0.999
_diffrn_reflns_point_group_measured_fraction_max 0.998
_diffrn_reflns_theta_full 25.242
_diffrn_reflns_theta_max 28.304
_diffrn_reflns_theta_min 3.158
_diffrn_source 'microfocus sealed X-ray tube'
_diffrn_source_type 'Incoatec I\ms'
_diffrn_standards_number 0
_exptl_absorpt_coefficient_mu 0.815
_exptl_absorpt_correction_T_max 0.7457
_exptl_absorpt_correction_T_min 0.7002
_exptl_absorpt_correction_type multi-scan
_exptl_absorpt_process_details
;
SADABS-2016/2 (Bruker,2016) was used for absorption correction.
wR2(int) was 0.0946 before and 0.0657 after correction.
The Ratio of minimum to maximum transmission is 0.9390.
The \l/2 correction factor is Not present.
;
_exptl_crystal_colour colourless
_exptl_crystal_colour_primary colourless
_exptl_crystal_density_diffrn 1.684
_exptl_crystal_density_meas ?
_exptl_crystal_density_method 'not measured'
_exptl_crystal_description needle
_exptl_crystal_F_000 304
_exptl_crystal_recrystallization_method 'ambient temperature vapor diffusion of diethyl ether into methanol'
_exptl_crystal_size_max 0.45
_exptl_crystal_size_mid 0.085
_exptl_crystal_size_min 0.06
_refine_diff_density_max 0.424
_refine_diff_density_min -0.275
_refine_diff_density_rms 0.066
_refine_ls_abs_structure_details
;
 Refined as an inversion twin.
;
_refine_ls_abs_structure_Flack 0.46(8)
_refine_ls_extinction_method none
_refine_ls_goodness_of_fit_ref 1.079
_refine_ls_hydrogen_treatment constr
_refine_ls_matrix_type full
_refine_ls_number_parameters 83
_refine_ls_number_reflns 1480
_refine_ls_number_restraints 0
_refine_ls_restrained_S_all 1.079
_refine_ls_R_factor_all 0.0355
_refine_ls_R_factor_gt 0.0290
_refine_ls_shift/su_max 0.000
_refine_ls_shift/su_mean 0.000
_refine_ls_structure_factor_coef Fsqd
_refine_ls_weighting_details 'w=1/[\s^2^(Fo^2^)+(0.0175P)^2^+0.4023P] where P=(Fo^2^+2Fc^2^)/3'
_refine_ls_weighting_scheme calc
_refine_ls_wR_factor_gt 0.0552
_refine_ls_wR_factor_ref 0.0572
_reflns_Friedel_coverage 0.608
_reflns_Friedel_fraction_full 1.000
_reflns_Friedel_fraction_max 0.998
_reflns_number_gt 1356
_reflns_number_total 1480
_reflns_threshold_expression 'I > 2\s(I)'
_cod_data_source_file jz0c02210_si_002.cif
_cod_data_source_block k-furoate
_cod_depositor_comments
;
The following automatic conversions were performed:

data item '_exptl_crystal_density_meas' value 'not measured' was
changed to '?' -- the value is perceived as not measured.

data item '_atom_sites_solution_secondary' value 'diffmap' was
changed to 'difmap'.

Automatic conversion script
Id: cif_fix_values 7556 2019-12-06 15:28:31Z antanas 
;
_cod_database_code 8000449
_shelx_shelxl_version_number 2016/6
_shelx_space_group_comment
;
The symmetry employed for this shelxl refinement is uniquely defined
by the following loop, which should always be used as a source of
symmetry information in preference to the above space-group names.
They are only intended as comments.
;
_shelx_estimated_absorpt_t_max 0.953
_shelx_estimated_absorpt_t_min 0.711
_olex2_refinement_description
;
1. Twinned data refinement
 Scales: 0.54(8)
 0.46(8)
2. Fixed Uiso
 At 1.2 times of:
  All C(H) groups
3.a Aromatic/amide H refined with riding coordinates:
 C007(H007), C008(H008), C009(H009)
;
_olex2_submission_special_instructions 'No special instructions were received'

loop_
_space_group_symop_operation_xyz
'x, y, z'
'-x+1/2, -y, z+1/2'
'-x, y+1/2, -z+1/2'
'x+1/2, -y+1/2, -z'

loop_
_atom_site_label
_atom_site_type_symbol
_atom_site_fract_x
_atom_site_fract_y
_atom_site_fract_z
_atom_site_U_iso_or_equiv
_atom_site_adp_type
_atom_site_occupancy
_atom_site_site_symmetry_order
_atom_site_calc_flag
_atom_site_refinement_flags_posn
_atom_site_refinement_flags_adp
_atom_site_refinement_flags_occupancy
_atom_site_disorder_assembly
_atom_site_disorder_group
K001 K -0.21483(11) -0.01014(9) 0.29480(2) 0.01073(12) Uani 1 1 d . . . . .
O002 O 0.2757(6) 0.6806(3) 0.30398(6) 0.0130(4) Uani 1 1 d . . . . .
O003 O 0.2757(7) 0.2947(3) 0.31018(6) 0.0138(4) Uani 1 1 d . . . . .
O004 O 0.6153(5) 0.7204(3) 0.39499(7) 0.0161(4) Uani 1 1 d . . . . .
C005 C 0.3394(5) 0.4946(5) 0.32654(8) 0.0105(4) Uani 1 1 d . . . . .
C006 C 0.5139(5) 0.5061(5) 0.37773(8) 0.0111(4) Uani 1 1 d . . . . .
C007 C 0.7570(7) 0.4605(5) 0.45499(9) 0.0209(6) Uani 1 1 d . . . . .
H007 H 0.841081 0.394053 0.485156 0.025 Uiso 1 1 calc R . . . .
C008 C 0.7629(8) 0.6859(5) 0.44217(9) 0.0202(6) Uani 1 1 d . . . . .
H008 H 0.854919 0.802036 0.462641 0.024 Uiso 1 1 calc R . . . .
C009 C 0.5958(8) 0.3442(5) 0.41301(10) 0.0166(6) Uani 1 1 d . . . . .
H009 H 0.554969 0.186503 0.410482 0.020 Uiso 1 1 calc R . . . .

loop_
_atom_site_aniso_label
_atom_site_aniso_U_11
_atom_site_aniso_U_22
_atom_site_aniso_U_33
_atom_site_aniso_U_23
_atom_site_aniso_U_13
_atom_site_aniso_U_12
K001 0.0100(2) 0.0071(2) 0.0152(2) 0.0005(2) -0.00112(18) 0.0003(3)
O002 0.0153(11) 0.0087(7) 0.0150(8) 0.0008(6) -0.0013(9) 0.0002(8)
O003 0.0144(11) 0.0077(7) 0.0193(8) -0.0023(6) -0.0016(9) -0.0012(8)
O004 0.0204(11) 0.0127(9) 0.0152(9) -0.0022(7) -0.0047(8) -0.0031(8)
C005 0.0073(9) 0.0107(10) 0.0134(10) 0.0003(11) 0.0018(7) 0.0020(13)
C006 0.0121(10) 0.0096(11) 0.0117(10) -0.0004(12) 0.0025(8) -0.0010(13)
C007 0.0197(12) 0.0297(16) 0.0132(10) 0.0042(10) -0.0028(9) 0.0055(16)
C008 0.0208(14) 0.0268(14) 0.0130(11) -0.0039(10) -0.0029(12) 0.0001(14)
C009 0.0185(14) 0.0135(13) 0.0178(13) 0.0013(11) 0.0019(12) 0.0024(11)

loop_
_atom_type_symbol
_atom_type_description
_atom_type_scat_dispersion_real
_atom_type_scat_dispersion_imag
_atom_type_scat_source
C C 0.0033 0.0016 'International Tables Vol C Tables 4.2.6.8 and 6.1.1.4'
H H 0.0000 0.0000 'International Tables Vol C Tables 4.2.6.8 and 6.1.1.4'
K K 0.2009 0.2494 'International Tables Vol C Tables 4.2.6.8 and 6.1.1.4'
O O 0.0106 0.0060 'International Tables Vol C Tables 4.2.6.8 and 6.1.1.4'

loop_
_geom_angle_atom_site_label_1
_geom_angle_atom_site_label_2
_geom_angle_atom_site_label_3
_geom_angle
_geom_angle_site_symmetry_1
_geom_angle_site_symmetry_3
_geom_angle_publ_flag
K001 K001 K001 180.00(3) 1_455 1_655 ?
O002 K001 K001 138.18(5) 1_445 1_655 ?
O002 K001 K001 137.11(5) 1_545 1_455 ?
O002 K001 K001 42.89(5) 1_545 1_655 ?
O002 K001 K001 94.97(5) 3_545 1_655 ?
O002 K001 K001 41.82(5) 1_445 1_455 ?
O002 K001 K001 85.03(5) 3_545 1_455 ?
O002 K001 O002 95.29(5) 1_545 1_445 ?
O002 K001 O002 106.09(4) 1_445 3_545 ?
O002 K001 O002 114.35(4) 1_545 3_545 ?
O002 K001 O003 84.19(5) 1_545 . ?
O002 K001 O003 82.09(5) 1_445 1_455 ?
O002 K001 O003 76.44(5) 1_445 3_545 ?
O002 K001 O003 45.92(4) 3_545 3_545 ?
O002 K001 O003 166.38(5) 1_545 1_455 ?
O002 K001 O003 83.28(5) 1_545 3_545 ?
O002 K001 O004 75.20(5) 1_545 1_445 ?
O002 K001 O004 55.34(5) 1_445 1_445 ?
O002 K001 O004 160.87(6) 3_545 1_445 ?
O002 K001 C005 98.90(6) 1_445 1_455 ?
O002 K001 C005 78.12(6) 1_545 1_445 ?
O002 K001 C005 80.78(5) 3_545 1_455 ?
O002 K001 C005 23.10(6) 3_545 3_545 ?
O002 K001 C005 119.97(5) 3_545 1_445 ?
O002 K001 C005 155.41(5) 1_545 1_455 ?
O002 K001 C005 102.02(6) 1_545 3_545 ?
O002 K001 C005 88.62(6) 1_445 3_545 ?
O002 K001 C005 18.67(5) 1_445 1_445 ?
O003 K001 K001 94.70(5) 3_545 1_655 ?
O003 K001 K001 42.94(5) . 1_655 ?
O003 K001 K001 85.30(5) 3_545 1_455 ?
O003 K001 K001 138.15(5) 1_455 1_655 ?
O003 K001 K001 41.85(5) 1_455 1_455 ?
O003 K001 K001 137.06(5) . 1_455 ?
O003 K001 O002 79.13(5) 1_455 3_545 ?
O003 K001 O002 166.38(5) . 1_445 ?
O003 K001 O002 86.37(6) . 3_545 ?
O003 K001 O003 108.87(4) 1_455 3_545 ?
O003 K001 O003 116.91(4) . 3_545 ?
O003 K001 O003 95.21(5) . 1_455 ?
O003 K001 O004 92.52(5) 1_455 1_445 ?
O003 K001 O004 111.70(5) . 1_445 ?
O003 K001 O004 123.85(5) 3_545 1_445 ?
O003 K001 C005 18.09(6) 1_455 1_455 ?
O003 K001 C005 97.14(6) 1_455 1_445 ?
O003 K001 C005 152.59(5) . 1_445 ?
O003 K001 C005 23.38(6) 3_545 3_545 ?
O003 K001 C005 77.32(6) . 1_455 ?
O003 K001 C005 91.31(6) 1_455 3_545 ?
O003 K001 C005 81.83(5) 3_545 1_445 ?
O003 K001 C005 119.51(5) 3_545 1_455 ?
O003 K001 C005 104.83(6) . 3_545 ?
O004 K001 K001 77.43(4) 1_445 1_455 ?
O004 K001 K001 102.57(4) 1_445 1_655 ?
O004 K001 C005 96.63(5) 1_445 1_455 ?
O004 K001 C005 142.73(6) 1_445 3_545 ?
O004 K001 C005 43.48(5) 1_445 1_445 ?
C005 K001 K001 81.03(4) 3_545 1_455 ?
C005 K001 K001 120.65(4) 1_445 1_655 ?
C005 K001 K001 120.21(4) 1_455 1_655 ?
C005 K001 K001 98.97(4) 3_545 1_655 ?
C005 K001 K001 59.79(4) 1_455 1_455 ?
C005 K001 K001 59.35(4) 1_445 1_455 ?
C005 K001 C005 99.27(6) 3_545 1_445 ?
C005 K001 C005 112.15(5) 1_445 1_455 ?
C005 K001 C005 98.31(6) 3_545 1_455 ?
K001 O002 K001 95.29(5) 1_565 1_665 ?
K001 O002 K001 97.03(6) 1_565 3 ?
K001 O002 K001 104.27(6) 1_665 3 ?
C005 O002 K001 140.44(17) . 1_565 ?
C005 O002 K001 117.36(17) . 1_665 ?
C005 O002 K001 95.84(13) . 3 ?
K001 O003 K001 93.31(6) . 3 ?
K001 O003 K001 95.21(5) . 1_655 ?
K001 O003 K001 100.16(6) 1_655 3 ?
C005 O003 K001 119.91(18) . 1_655 ?
C005 O003 K001 143.98(18) . . ?
C005 O003 K001 88.37(13) . 3 ?
C006 O004 K001 104.33(13) . 1_665 ?
C008 O004 K001 136.51(17) . 1_665 ?
C008 O004 C006 106.3(2) . . ?
K001 C005 K001 81.57(5) 3 1_665 ?
K001 C005 K001 80.85(5) 3 1_655 ?
K001 C005 K001 112.14(5) 1_665 1_655 ?
O002 C005 K001 135.25(15) . 1_655 ?
O002 C005 K001 43.96(14) . 1_665 ?
O002 C005 K001 61.06(11) . 3 ?
O002 C005 O003 126.61(19) . . ?
O002 C005 C006 117.8(2) . . ?
O003 C005 K001 141.68(15) . 1_665 ?
O003 C005 K001 42.00(14) . 1_655 ?
O003 C005 K001 68.25(11) . 3 ?
O003 C005 C006 115.5(2) . . ?
C006 C005 K001 86.31(15) . 1_665 ?
C006 C005 K001 90.58(15) . 1_655 ?
C006 C005 K001 161.20(13) . 3 ?
O004 C006 C005 117.5(2) . . ?
C009 C006 O004 109.8(2) . . ?
C009 C006 C005 132.7(3) . . ?
C008 C007 H007 126.9 . . ?
C008 C007 C009 106.2(2) . . ?
C009 C007 H007 126.9 . . ?
O004 C008 H008 124.6 . . ?
C007 C008 O004 110.7(2) . . ?
C007 C008 H008 124.6 . . ?
C006 C009 C007 107.0(2) . . ?
C006 C009 H009 126.5 . . ?
C007 C009 H009 126.5 . . ?

loop_
_geom_bond_atom_site_label_1
_geom_bond_atom_site_label_2
_geom_bond_distance
_geom_bond_site_symmetry_2
_geom_bond_publ_flag
K001 K001 3.9649(2) 1_455 ?
K001 K001 3.9649(2) 1_655 ?
K001 O002 2.655(2) 1_545 ?
K001 O002 2.7881(17) 3_545 ?
K001 O002 2.710(2) 1_445 ?
K001 O003 2.656(2) . ?
K001 O003 2.712(2) 1_455 ?
K001 O003 2.9449(18) 3_545 ?
K001 O004 3.0937(19) 1_445 ?
K001 C005 3.467(3) 1_445 ?
K001 C005 3.513(3) 1_455 ?
K001 C005 3.169(2) 3_545 ?
O002 C005 1.250(3) . ?
O003 C005 1.258(3) . ?
O004 C006 1.378(3) . ?
O004 C008 1.365(3) . ?
C005 C006 1.492(3) . ?
C006 C009 1.347(4) . ?
C007 H007 0.9300 . ?
C007 C008 1.347(4) . ?
C007 C009 1.427(4) . ?
C008 H008 0.9300 . ?
C009 H009 0.9300 . ?

loop_
_twin_individual_id
_twin_individual_mass_fraction_refined
1 0.54(8)
2 0.46(8)
